data_4119308
loop_
_publ_author_name
'Luke A. Wilkinson'
'Laura McNeill'
'Anthony J. H. M. Meijer'
'Nathan J. Patmore'

_publ_section_title
;
 Mixed Valency in Hydrogen Bonded 'Dimers of Dimers'
;
_journal_name_full 'Journal of the American Chemical Society'
_journal_page_first 1723
_journal_page_last 1726
_journal_paper_doi 10.1021/ja312176x
_journal_volume 135
_journal_year 2013
_chemical_formula_moiety 'C84 H102 F6 Mo4 N4 O16, 2(C4 H8 O)'
_chemical_formula_sum 'C92 H118 F6 Mo4 N4 O18'
_chemical_formula_weight 2065.66
_chemical_name_systematic
;
 ?
;
_space_group_IT_number 2
_symmetry_cell_setting triclinic
_symmetry_space_group_name_Hall '-P 1'
_symmetry_space_group_name_H-M 'P -1'
_atom_sites_solution_hydrogens geom
_atom_sites_solution_primary direct
_atom_sites_solution_secondary difmap
_audit_creation_method SHELXL-97
_cell_angle_alpha 93.888(3)
_cell_angle_beta 103.095(3)
_cell_angle_gamma 93.820(3)
_cell_formula_units_Z 1
_cell_length_a 11.7619(11)
_cell_length_b 14.1426(13)
_cell_length_c 14.8459(13)
_cell_measurement_reflns_used 1815
_cell_measurement_temperature 120(2)
_cell_measurement_theta_max 20.984
_cell_measurement_theta_min 2.489
_cell_volume 2391.2(4)
_computing_cell_refinement 'Bruker SMART'
_computing_data_collection 'Bruker SMART'
_computing_data_reduction 'Bruker SAINT'
_computing_molecular_graphics 'Bruker SHELXTL'
_computing_publication_material 'Bruker SHELXTL'
_computing_structure_refinement 'SHELXL-97 (Sheldrick, 1997)'
_computing_structure_solution 'Bruker SHELXTL'
_diffrn_ambient_temperature 120(2)
_diffrn_measured_fraction_theta_full 0.989
_diffrn_measured_fraction_theta_max 0.969
_diffrn_measurement_device_type 'CCD area detector'
_diffrn_measurement_method 'phi and omega scans'
_diffrn_radiation_monochromator graphite
_diffrn_radiation_source 'fine-focus sealed tube'
_diffrn_radiation_type MoK\a
_diffrn_radiation_wavelength 0.71073
_diffrn_reflns_av_R_equivalents 0.0727
_diffrn_reflns_av_sigmaI/netI 0.1547
_diffrn_reflns_limit_h_max 15
_diffrn_reflns_limit_h_min -14
_diffrn_reflns_limit_k_max 18
_diffrn_reflns_limit_k_min -18
_diffrn_reflns_limit_l_max 18
_diffrn_reflns_limit_l_min -19
_diffrn_reflns_number 22287
_diffrn_reflns_theta_full 25.00
_diffrn_reflns_theta_max 27.53
_diffrn_reflns_theta_min 2.39
_exptl_absorpt_coefficient_mu 0.590
_exptl_absorpt_correction_T_max 0.9711
_exptl_absorpt_correction_T_min 0.9326
_exptl_absorpt_correction_type multi-scan
_exptl_absorpt_process_details sadabs
_exptl_crystal_colour orange
_exptl_crystal_density_diffrn 1.434
_exptl_crystal_description block
_exptl_crystal_F_000 1064
_exptl_crystal_size_max 0.12
_exptl_crystal_size_mid 0.09
_exptl_crystal_size_min 0.05
_refine_diff_density_max 2.244
_refine_diff_density_min -0.882
_refine_diff_density_rms 0.132
_refine_ls_extinction_method none
_refine_ls_goodness_of_fit_ref 0.990
_refine_ls_hydrogen_treatment constr
_refine_ls_matrix_type full
_refine_ls_number_parameters 552
_refine_ls_number_reflns 10696
_refine_ls_number_restraints 43
_refine_ls_restrained_S_all 0.994
_refine_ls_R_factor_all 0.1597
_refine_ls_R_factor_gt 0.0734
_refine_ls_shift/su_max 0.000
_refine_ls_shift/su_mean 0.000
_refine_ls_structure_factor_coef Fsqd
_refine_ls_weighting_details 'calc w=1/[\s^2^(Fo^2^)+(0.0945P)^2^+0.0000P] where P=(Fo^2^+2Fc^2^)/3'
_refine_ls_weighting_scheme calc
_refine_ls_wR_factor_gt 0.1707
_refine_ls_wR_factor_ref 0.2113
_reflns_number_gt 5341
_reflns_number_total 10696
_reflns_threshold_expression >2sigma(I)
_cod_data_source_file ja312176x_si_002_2.cif
_cod_data_source_block '[3]2.2THF'
_cod_database_code 4119308

loop_
_symmetry_equiv_pos_as_xyz
'x, y, z'
'-x, -y, -z'

loop_
_atom_site_label
_atom_site_type_symbol
_atom_site_fract_x
_atom_site_fract_y
_atom_site_fract_z
_atom_site_U_iso_or_equiv
_atom_site_adp_type
_atom_site_occupancy
_atom_site_symmetry_multiplicity
_atom_site_calc_flag
_atom_site_refinement_flags
_atom_site_disorder_assembly
_atom_site_disorder_group
C1 C 0.0796(6) 0.3724(4) 0.6100(4) 0.0263(15) Uani 1 1 d . . .
C2 C 0.1263(6) 0.4043(5) 0.7099(4) 0.0283(15) Uani 1 1 d . . .
C3 C 0.0508(6) 0.4041(5) 0.7711(5) 0.0364(18) Uani 1 1 d . . .
C4 C 0.0977(7) 0.4355(5) 0.8634(5) 0.042(2) Uani 1 1 d . . .
H4 H 0.0474 0.4360 0.9053 0.050 Uiso 1 1 calc R . .
C5 C 0.2149(6) 0.4660(5) 0.8968(4) 0.0329(17) Uani 1 1 d . . .
C6 C 0.2893(6) 0.4666(5) 0.8359(5) 0.0377(18) Uani 1 1 d . . .
H6 H 0.3698 0.4877 0.8584 0.045 Uiso 1 1 calc R . .
C7 C 0.2462(7) 0.4361(5) 0.7413(5) 0.0379(18) Uani 1 1 d . . .
C8 C -0.0778(7) 0.3661(6) 0.7354(5) 0.045(2) Uani 1 1 d . . .
H8 H -0.1028 0.3801 0.6691 0.054 Uiso 1 1 calc R . .
C9 C -0.0898(8) 0.2596(6) 0.7386(6) 0.060(3) Uani 1 1 d . . .
H9A H -0.1722 0.2358 0.7156 0.090 Uiso 1 1 calc R . .
H9B H -0.0622 0.2437 0.8027 0.090 Uiso 1 1 calc R . .
H9C H -0.0428 0.2301 0.6995 0.090 Uiso 1 1 calc R . .
C10 C -0.1586(7) 0.4131(6) 0.7884(5) 0.056(2) Uani 1 1 d . . .
H10A H -0.1502 0.4821 0.7852 0.084 Uiso 1 1 calc R . .
H10B H -0.1378 0.3985 0.8534 0.084 Uiso 1 1 calc R . .
H10C H -0.2399 0.3888 0.7606 0.084 Uiso 1 1 calc R . .
C11 C 0.2608(7) 0.4970(6) 0.9997(5) 0.044(2) Uani 1 1 d . . .
H11 H 0.1919 0.4981 1.0287 0.053 Uiso 1 1 calc R . .
C12 C 0.3405(7) 0.4238(7) 1.0467(5) 0.061(3) Uani 1 1 d . . .
H12A H 0.3685 0.4437 1.1130 0.091 Uiso 1 1 calc R . .
H12B H 0.4077 0.4196 1.0182 0.091 Uiso 1 1 calc R . .
H12C H 0.2962 0.3614 1.0388 0.091 Uiso 1 1 calc R . .
C13 C 0.3232(7) 0.5973(5) 1.0155(5) 0.053(2) Uani 1 1 d . . .
H13A H 0.3503 0.6152 1.0822 0.080 Uiso 1 1 calc R . .
H13B H 0.2687 0.6424 0.9874 0.080 Uiso 1 1 calc R . .
H13C H 0.3905 0.5985 0.9868 0.080 Uiso 1 1 calc R . .
C14 C 0.3276(7) 0.4346(6) 0.6738(5) 0.048(2) Uani 1 1 d . . .
H14 H 0.2769 0.4337 0.6098 0.057 Uiso 1 1 calc R . .
C15 C 0.3942(10) 0.3471(8) 0.6764(8) 0.097(4) Uani 1 1 d . . .
H15A H 0.4440 0.3497 0.6318 0.146 Uiso 1 1 calc R . .
H15B H 0.3387 0.2904 0.6601 0.146 Uiso 1 1 calc R . .
H15C H 0.4430 0.3443 0.7389 0.146 Uiso 1 1 calc R . .
C16 C 0.4138(7) 0.5254(7) 0.6892(6) 0.061(3) Uani 1 1 d . . .
H16A H 0.3694 0.5819 0.6857 0.092 Uiso 1 1 calc R . .
H16B H 0.4589 0.5243 0.6412 0.092 Uiso 1 1 calc R . .
H16C H 0.4673 0.5275 0.7505 0.092 Uiso 1 1 calc R . .
C17 C 0.1832(7) 0.3531(6) 0.3820(5) 0.0389(19) Uani 1 1 d . C .
C18 C 0.3007(8) 0.3777(5) 0.3637(5) 0.063(3) Uani 1 1 d D . .
C19 C -0.1350(6) 0.2489(5) 0.2519(5) 0.0329(17) Uani 1 1 d . C .
C20 C -0.1959(6) 0.2110(4) 0.1547(5) 0.0330(17) Uani 1 1 d . . .
C21 C -0.1282(7) 0.2012(5) 0.0897(5) 0.0412(19) Uani 1 1 d . A .
C22 C -0.1872(7) 0.1593(5) 0.0001(5) 0.042(2) Uani 1 1 d . . .
H22 H -0.1433 0.1505 -0.0459 0.050 Uiso 1 1 calc R . .
C23 C -0.3051(7) 0.1309(5) -0.0230(5) 0.042(2) Uani 1 1 d . . .
C24 C -0.3682(7) 0.1452(5) 0.0450(5) 0.0406(19) Uani 1 1 d . . .
H24 H -0.4499 0.1270 0.0296 0.049 Uiso 1 1 calc R . .
C25 C -0.3164(6) 0.1851(5) 0.1346(5) 0.0351(17) Uani 1 1 d . . .
C26 C 0.0012(7) 0.2336(6) 0.1137(5) 0.052(2) Uani 1 1 d . . .
H26A H 0.0188 0.2667 0.1776 0.062 Uiso 0.53(2) 1 calc PR A 3
H26B H 0.0310 0.2275 0.1801 0.062 Uiso 0.47(2) 1 d PR A 4
C27 C 0.0735(16) 0.1535(13) 0.1186(17) 0.071(7) Uiso 0.53(2) 1 d P A 3
H27A H 0.1565 0.1773 0.1348 0.106 Uiso 0.53(2) 1 calc PR A 3
H27B H 0.0556 0.1162 0.0583 0.106 Uiso 0.53(2) 1 calc PR A 3
H27C H 0.0572 0.1133 0.1662 0.106 Uiso 0.53(2) 1 calc PR A 3
C28 C 0.0328(13) 0.3082(11) 0.0492(13) 0.043(5) Uiso 0.53(2) 1 d P A 3
H28A H -0.0160 0.3616 0.0505 0.065 Uiso 0.53(2) 1 calc PR A 3
H28B H 0.0186 0.2786 -0.0144 0.065 Uiso 0.53(2) 1 calc PR A 3
H28C H 0.1156 0.3314 0.0707 0.065 Uiso 0.53(2) 1 calc PR A 3
C27A C 0.075(2) 0.1663(16) 0.058(2) 0.079(8) Uiso 0.47(2) 1 d P A 4
H27D H 0.0619 0.1001 0.0720 0.118 Uiso 0.47(2) 1 calc PR A 4
H27E H 0.1583 0.1872 0.0782 0.118 Uiso 0.47(2) 1 calc PR A 4
H27F H 0.0479 0.1711 -0.0086 0.118 Uiso 0.47(2) 1 calc PR A 4
C28A C 0.0169(18) 0.3315(15) 0.0987(18) 0.065(7) Uiso 0.47(2) 1 d P A 4
H28D H 0.1007 0.3524 0.1148 0.097 Uiso 0.47(2) 1 calc PR A 4
H28E H -0.0233 0.3692 0.1378 0.097 Uiso 0.47(2) 1 calc PR A 4
H28F H -0.0158 0.3402 0.0333 0.097 Uiso 0.47(2) 1 calc PR A 4
C29 C -0.3670(7) 0.0899(5) -0.1188(5) 0.048(2) Uani 1 1 d . . .
H29 H -0.4372 0.0494 -0.1123 0.057 Uiso 1 1 calc R . .
C30 C -0.2933(8) 0.0256(7) -0.1641(6) 0.071(3) Uani 1 1 d . . .
H30A H -0.3385 0.0001 -0.2258 0.106 Uiso 1 1 calc R . .
H30B H -0.2719 -0.0270 -0.1257 0.106 Uiso 1 1 calc R . .
H30C H -0.2221 0.0623 -0.1700 0.106 Uiso 1 1 calc R . .
C31 C -0.4117(9) 0.1653(7) -0.1821(6) 0.084(3) Uani 1 1 d . . .
H31A H -0.4526 0.1350 -0.2432 0.127 Uiso 1 1 calc R . .
H31B H -0.3455 0.2081 -0.1887 0.127 Uiso 1 1 calc R . .
H31C H -0.4659 0.2019 -0.1554 0.127 Uiso 1 1 calc R . .
C32 C -0.3845(7) 0.1970(6) 0.2093(5) 0.045(2) Uani 1 1 d . . .
H32 H -0.3438 0.2511 0.2543 0.054 Uiso 1 1 calc R . .
C33 C -0.5108(8) 0.2204(7) 0.1719(6) 0.070(3) Uani 1 1 d . . .
H33A H -0.5497 0.2281 0.2234 0.106 Uiso 1 1 calc R . .
H33B H -0.5528 0.1685 0.1271 0.106 Uiso 1 1 calc R . .
H33C H -0.5107 0.2796 0.1412 0.106 Uiso 1 1 calc R . .
C34 C -0.3816(8) 0.1070(7) 0.2623(5) 0.063(3) Uani 1 1 d . . .
H34A H -0.4250 0.1152 0.3110 0.095 Uiso 1 1 calc R . .
H34B H -0.3001 0.0965 0.2906 0.095 Uiso 1 1 calc R . .
H34C H -0.4178 0.0521 0.2192 0.095 Uiso 1 1 calc R . .
C35 C -0.2360(6) 0.2829(5) 0.4820(4) 0.0329(17) Uani 1 1 d . C .
C36 C -0.3484(7) 0.2735(6) 0.5087(6) 0.052(2) Uani 1 1 d . . .
H36 H -0.3984 0.3238 0.5054 0.062 Uiso 1 1 calc R . .
C37 C -0.3758(8) 0.1902(6) 0.5376(7) 0.065(3) Uani 1 1 d . . .
H37 H -0.4453 0.1834 0.5599 0.078 Uiso 1 1 calc R . .
C39 C -0.2034(8) 0.1310(6) 0.5088(6) 0.056(2) Uani 1 1 d . . .
O9 O 0.237(3) 0.133(2) 0.756(2) 0.208(13) Uiso 0.536(15) 1 d P B 5
C43 C 0.146(3) 0.0611(19) 0.792(2) 0.125(10) Uiso 0.536(15) 1 d PD B 5
H43A H 0.0731 0.0917 0.7937 0.150 Uiso 0.536(15) 1 calc PR B 5
H43B H 0.1255 0.0018 0.7504 0.150 Uiso 0.536(15) 1 calc PR B 5
C44 C 0.200(3) 0.042(2) 0.878(2) 0.200(18) Uiso 0.536(15) 1 d PD B 5
H44A H 0.2469 -0.0134 0.8746 0.240 Uiso 0.536(15) 1 calc PR B 5
H44B H 0.1424 0.0274 0.9150 0.240 Uiso 0.536(15) 1 calc PR B 5
C45 C 0.281(3) 0.133(2) 0.9214(17) 0.159(13) Uiso 0.536(15) 1 d PD B 5
H45A H 0.2578 0.1607 0.9767 0.190 Uiso 0.536(15) 1 calc PR B 5
H45B H 0.3641 0.1179 0.9396 0.190 Uiso 0.536(15) 1 calc PR B 5
C46 C 0.265(3) 0.1933(19) 0.851(2) 0.157(13) Uiso 0.536(15) 1 d PD B 5
H46A H 0.3366 0.2365 0.8572 0.188 Uiso 0.536(15) 1 calc PR B 5
H46B H 0.1993 0.2325 0.8550 0.188 Uiso 0.536(15) 1 calc PR B 5
O9A O 0.056(2) 0.0887(18) 0.8622(17) 0.159(11) Uiso 0.464(15) 1 d P B 6
C43A C 0.040(2) 0.0383(19) 0.768(2) 0.115(11) Uiso 0.464(15) 1 d PD B 6
H43C H 0.0435 -0.0307 0.7741 0.138 Uiso 0.464(15) 1 calc PR B 6
H43D H -0.0387 0.0482 0.7307 0.138 Uiso 0.464(15) 1 calc PR B 6
C44A C 0.124(2) 0.0689(18) 0.7200(16) 0.101(10) Uiso 0.464(15) 1 d PD B 6
H44C H 0.0910 0.1090 0.6701 0.121 Uiso 0.464(15) 1 calc PR B 6
H44D H 0.1580 0.0144 0.6932 0.121 Uiso 0.464(15) 1 calc PR B 6
C45A C 0.219(2) 0.129(2) 0.801(2) 0.111(11) Uiso 0.464(15) 1 d PD B 6
H45C H 0.2937 0.0987 0.8144 0.133 Uiso 0.464(15) 1 calc PR B 6
H45D H 0.2332 0.1947 0.7857 0.133 Uiso 0.464(15) 1 calc PR B 6
C46A C 0.165(4) 0.126(3) 0.876(2) 0.188(19) Uiso 0.464(15) 1 d PD B 6
H46C H 0.2141 0.0911 0.9238 0.226 Uiso 0.464(15) 1 calc PR B 6
H46D H 0.1677 0.1924 0.9032 0.226 Uiso 0.464(15) 1 calc PR B 6
N1 N -0.1630(5) 0.2121(4) 0.4833(4) 0.0291(13) Uani 1 1 d . . .
O1 O 0.0808(4) 0.2859(3) 0.5827(3) 0.0289(11) Uani 1 1 d . . .
O2 O 0.0359(4) 0.4326(3) 0.5547(3) 0.0255(10) Uani 1 1 d . . .
O3 O 0.1637(4) 0.2720(3) 0.4059(3) 0.0364(12) Uani 1 1 d . . .
O4 O 0.1132(4) 0.4180(4) 0.3752(3) 0.0366(12) Uani 1 1 d . . .
O5 O -0.0859(4) 0.1913(3) 0.3058(3) 0.0361(12) Uani 1 1 d . . .
O6 O -0.1326(4) 0.3380(3) 0.2763(3) 0.0311(11) Uani 1 1 d . . .
O7 O -0.2063(4) 0.3647(3) 0.4543(3) 0.0377(12) Uani 1 1 d . . .
Mo1 Mo -0.00268(6) 0.24424(4) 0.44252(4) 0.0316(2) Uani 1 1 d . . .
Mo2 Mo -0.04725(5) 0.38271(4) 0.41422(4) 0.02732(19) Uani 1 1 d . C .
F1 F 0.3349(8) 0.4717(6) 0.3852(7) 0.070(3) Uiso 0.594(16) 1 d PD C 1
F2 F 0.3843(8) 0.3292(7) 0.4063(7) 0.068(3) Uiso 0.594(16) 1 d PD C 1
F3 F 0.2944(7) 0.3653(7) 0.2718(5) 0.061(3) Uiso 0.594(16) 1 d PD C 1
F1A F 0.3715(13) 0.4375(11) 0.4337(10) 0.094(6) Uiso 0.406(16) 1 d PD C 2
F2A F 0.3640(13) 0.2995(8) 0.3656(12) 0.080(5) Uiso 0.406(16) 1 d PD C 2
F3A F 0.3054(16) 0.4166(14) 0.2876(10) 0.116(7) Uiso 0.406(16) 1 d PD C 2
N2 N -0.1308(6) 0.0589(5) 0.5119(5) 0.061(2) Uani 1 1 d . . .
H2 H -0.0646 0.0705 0.4949 0.073 Uiso 1 1 calc R . .
C41 C -0.2617(8) -0.0487(6) 0.5653(7) 0.068(3) Uani 1 1 d . . .
H41 H -0.2823 -0.1091 0.5842 0.082 Uiso 1 1 calc R . .
C40 C -0.3348(10) 0.0192(7) 0.5632(7) 0.078(3) Uani 1 1 d . . .
H40 H -0.4070 0.0044 0.5797 0.094 Uiso 1 1 calc R . .
C38 C -0.3116(9) 0.1139(8) 0.5376(6) 0.068(3) Uani 1 1 d . . .
C42 C -0.1529(9) -0.0321(7) 0.5398(8) 0.081(4) Uani 1 1 d . . .
O8 O -0.0784(5) -0.0878(4) 0.5379(4) 0.0469(14) Uani 1 1 d . . .

loop_
_atom_site_aniso_label
_atom_site_aniso_U_11
_atom_site_aniso_U_22
_atom_site_aniso_U_33
_atom_site_aniso_U_23
_atom_site_aniso_U_13
_atom_site_aniso_U_12
C1 0.033(4) 0.026(4) 0.021(3) 0.001(3) 0.006(3) 0.009(3)
C2 0.031(4) 0.029(4) 0.025(4) 0.001(3) 0.006(3) 0.005(3)
C3 0.043(5) 0.036(4) 0.030(4) 0.000(3) 0.010(3) -0.002(3)
C4 0.067(6) 0.037(4) 0.022(4) -0.001(3) 0.010(4) 0.006(4)
C5 0.039(5) 0.036(4) 0.022(4) 0.002(3) 0.004(3) 0.001(3)
C6 0.036(5) 0.038(4) 0.033(4) 0.004(3) -0.003(3) 0.003(3)
C7 0.041(5) 0.034(4) 0.036(4) 0.000(3) 0.003(4) 0.004(3)
C8 0.041(5) 0.055(5) 0.034(4) -0.013(4) 0.010(4) -0.007(4)
C9 0.066(6) 0.056(6) 0.053(5) -0.009(4) 0.014(5) -0.020(5)
C10 0.041(5) 0.084(7) 0.041(5) 0.001(4) 0.009(4) 0.000(5)
C11 0.054(5) 0.051(5) 0.024(4) 0.000(3) 0.006(4) 0.000(4)
C12 0.054(6) 0.088(7) 0.031(5) 0.002(4) -0.009(4) 0.014(5)
C13 0.067(6) 0.049(5) 0.038(5) -0.015(4) 0.008(4) 0.000(4)
C14 0.037(5) 0.075(6) 0.030(4) 0.002(4) 0.007(4) 0.005(4)
C15 0.105(10) 0.103(9) 0.119(10) 0.038(7) 0.073(8) 0.058(8)
C16 0.041(5) 0.095(7) 0.047(5) 0.002(5) 0.017(4) -0.019(5)
C17 0.045(5) 0.042(5) 0.030(4) 0.003(3) 0.013(4) -0.009(4)
C18 0.078(7) 0.055(6) 0.059(6) 0.016(5) 0.020(5) 0.003(5)
C19 0.035(4) 0.031(4) 0.033(4) 0.000(3) 0.009(3) -0.002(3)
C20 0.042(5) 0.023(3) 0.032(4) -0.009(3) 0.007(3) 0.000(3)
C21 0.048(5) 0.044(4) 0.029(4) 0.003(3) 0.004(4) -0.002(4)
C22 0.065(6) 0.038(4) 0.023(4) -0.011(3) 0.014(4) -0.001(4)
C23 0.052(5) 0.038(4) 0.029(4) -0.013(3) 0.002(4) -0.008(4)
C24 0.042(5) 0.037(4) 0.038(4) -0.002(3) 0.003(4) -0.003(4)
C25 0.036(5) 0.031(4) 0.037(4) -0.007(3) 0.007(3) 0.006(3)
C26 0.054(6) 0.065(6) 0.036(5) 0.005(4) 0.013(4) -0.003(5)
C29 0.060(6) 0.039(4) 0.040(5) -0.010(4) 0.010(4) -0.005(4)
C30 0.074(7) 0.078(7) 0.050(6) -0.031(5) 0.005(5) 0.003(5)
C31 0.126(10) 0.062(6) 0.045(6) 0.001(5) -0.022(6) 0.007(6)
C32 0.051(6) 0.046(5) 0.037(4) -0.006(4) 0.012(4) -0.002(4)
C33 0.078(8) 0.077(7) 0.062(6) -0.002(5) 0.028(6) 0.017(6)
C34 0.058(6) 0.090(7) 0.038(5) -0.009(5) 0.013(4) -0.009(5)
C35 0.031(4) 0.039(4) 0.024(4) -0.004(3) 0.001(3) -0.010(3)
C36 0.034(5) 0.063(6) 0.060(6) 0.026(4) 0.008(4) 0.005(4)
C37 0.065(7) 0.042(5) 0.109(8) 0.016(5) 0.059(6) 0.011(5)
C39 0.062(7) 0.050(5) 0.056(6) -0.004(4) 0.012(5) 0.013(5)
N1 0.031(4) 0.025(3) 0.029(3) 0.005(2) 0.003(3) -0.004(3)
O1 0.034(3) 0.025(2) 0.026(2) 0.0014(19) 0.002(2) 0.007(2)
O2 0.035(3) 0.020(2) 0.021(2) -0.0027(18) 0.006(2) 0.003(2)
O3 0.040(3) 0.042(3) 0.028(3) -0.002(2) 0.009(2) 0.011(2)
O4 0.036(3) 0.045(3) 0.028(3) -0.003(2) 0.011(2) -0.003(2)
O5 0.053(3) 0.026(3) 0.025(3) 0.001(2) 0.002(2) 0.000(2)
O6 0.040(3) 0.024(2) 0.027(3) -0.0036(19) 0.006(2) 0.003(2)
O7 0.039(3) 0.040(3) 0.033(3) -0.002(2) 0.007(2) 0.007(2)
Mo1 0.0449(5) 0.0217(3) 0.0262(3) -0.0001(2) 0.0045(3) 0.0030(3)
Mo2 0.0379(4) 0.0200(3) 0.0223(3) 0.0002(2) 0.0042(3) 0.0014(3)
N2 0.058(5) 0.052(5) 0.080(5) 0.008(4) 0.022(4) 0.023(4)
C41 0.060(7) 0.043(5) 0.115(9) 0.018(5) 0.043(6) 0.016(5)
C40 0.093(9) 0.067(7) 0.076(7) 0.012(6) 0.026(6) -0.009(6)
C38 0.069(7) 0.081(8) 0.055(6) 0.012(5) 0.019(5) -0.007(6)
C42 0.052(7) 0.057(6) 0.153(11) 0.051(7) 0.047(7) 0.007(5)
O8 0.053(4) 0.036(3) 0.056(4) 0.012(3) 0.021(3) 0.005(3)

loop_
_atom_type_symbol
_atom_type_description
_atom_type_scat_dispersion_real
_atom_type_scat_dispersion_imag
_atom_type_scat_source
C C 0.0033 0.0016 'International Tables Vol C Tables 4.2.6.8 and 6.1.1.4'
H H 0.0000 0.0000 'International Tables Vol C Tables 4.2.6.8 and 6.1.1.4'
N N 0.0061 0.0033 'International Tables Vol C Tables 4.2.6.8 and 6.1.1.4'
O O 0.0106 0.0060 'International Tables Vol C Tables 4.2.6.8 and 6.1.1.4'
Mo Mo -1.6832 0.6857 'International Tables Vol C Tables 4.2.6.8 and 6.1.1.4'
F F 0.0171 0.0103 'International Tables Vol C Tables 4.2.6.8 and 6.1.1.4'

loop_
_geom_angle_atom_site_label_1
_geom_angle_atom_site_label_2
_geom_angle_atom_site_label_3
_geom_angle
_geom_angle_site_symmetry_3
O1 C1 O2 121.7(6) .
O1 C1 C2 119.3(6) .
O2 C1 C2 118.9(6) .
C3 C2 C7 121.1(6) .
C3 C2 C1 119.9(6) .
C7 C2 C1 119.0(6) .
C4 C3 C2 118.0(7) .
C4 C3 C8 122.1(7) .
C2 C3 C8 119.8(6) .
C5 C4 C3 122.4(7) .
C4 C5 C6 119.4(6) .
C4 C5 C11 119.4(6) .
C6 C5 C11 121.2(7) .
C5 C6 C7 120.6(7) .
C6 C7 C2 118.5(7) .
C6 C7 C14 121.1(7) .
C2 C7 C14 120.4(6) .
C9 C8 C10 110.6(7) .
C9 C8 C3 109.9(7) .
C10 C8 C3 112.9(6) .
C5 C11 C13 111.7(6) .
C5 C11 C12 110.0(6) .
C13 C11 C12 111.7(7) .
C15 C14 C7 113.0(7) .
C15 C14 C16 110.2(8) .
C7 C14 C16 112.2(6) .
O3 C17 O4 125.6(7) .
O3 C17 C18 117.5(7) .
O4 C17 C18 116.9(7) .
F3A C18 F2 122.2(12) .
F2 C18 F3 108.2(8) .
F3A C18 F1 71.5(9) .
F2 C18 F1 108.2(8) .
F3 C18 F1 103.6(7) .
F3A C18 F1A 105.3(10) .
F2 C18 F1A 72.5(8) .
F3 C18 F1A 132.5(10) .
F3A C18 F2A 106.9(10) .
F3 C18 F2A 82.8(8) .
F1 C18 F2A 131.5(11) .
F1A C18 F2A 101.4(9) .
F3A C18 C17 118.2(11) .
F2 C18 C17 115.0(8) .
F3 C18 C17 109.6(7) .
F1 C18 C17 111.6(7) .
F1A C18 C17 112.5(9) .
F2A C18 C17 111.0(9) .
O5 C19 O6 122.6(6) .
O5 C19 C20 117.8(6) .
O6 C19 C20 119.7(6) .
C21 C20 C25 123.3(6) .
C21 C20 C19 117.8(6) .
C25 C20 C19 118.9(6) .
C20 C21 C22 116.3(7) .
C20 C21 C26 121.4(6) .
C22 C21 C26 122.3(7) .
C23 C22 C21 122.8(7) .
C22 C23 C24 117.7(6) .
C22 C23 C29 122.2(7) .
C24 C23 C29 120.0(7) .
C23 C24 C25 122.8(7) .
C24 C25 C20 117.0(6) .
C24 C25 C32 122.6(7) .
C20 C25 C32 120.4(6) .
C28A C26 C27 135.4(13) .
C28A C26 C21 109.7(10) .
C27 C26 C21 111.8(10) .
C27 C26 C28 112.9(11) .
C21 C26 C28 112.3(8) .
C28A C26 C27A 112.9(13) .
C21 C26 C27A 111.8(10) .
C28 C26 C27A 82.7(11) .
C23 C29 C31 112.6(7) .
C23 C29 C30 113.1(7) .
C31 C29 C30 110.2(7) .
C25 C32 C33 113.3(7) .
C25 C32 C34 109.7(7) .
C33 C32 C34 110.7(7) .
O7 C35 N1 118.9(6) .
O7 C35 C36 116.9(7) .
N1 C35 C36 124.2(7) .
C37 C36 C35 115.7(8) .
C36 C37 C38 124.5(9) .
N1 C39 N2 115.3(8) .
N1 C39 C38 126.4(8) .
N2 C39 C38 118.2(9) .
C46 O9 C43 90(2) .
C44 C43 O9 107(2) .
C43 C44 C45 106.2(15) .
C46 C45 C44 103.6(14) .
C45 C46 O9 109(2) .
C46A O9A C43A 101(2) .
C44A C43A O9A 114(2) .
C43A C44A C45A 101.2(14) .
C46A C45A C44A 102.4(15) .
O9A C46A C45A 119(2) .
C39 N1 C35 114.2(7) .
C39 N1 Mo1 128.8(6) .
C35 N1 Mo1 117.0(4) .
C1 O1 Mo1 116.6(4) .
C1 O2 Mo2 118.5(4) .
C17 O3 Mo1 115.8(5) .
C17 O4 Mo2 115.2(5) .
C19 O5 Mo1 117.7(4) .
C19 O6 Mo2 116.3(4) .
C35 O7 Mo2 118.9(5) .
Mo2 Mo1 O5 91.11(13) .
Mo2 Mo1 O1 93.37(12) .
O5 Mo1 O1 175.36(17) .
Mo2 Mo1 N1 91.62(15) .
O5 Mo1 N1 89.12(19) .
O1 Mo1 N1 89.53(18) .
Mo2 Mo1 O3 90.80(13) .
O5 Mo1 O3 92.20(18) .
O1 Mo1 O3 88.95(17) .
N1 Mo1 O3 177.22(19) .
Mo2 Mo1 O8 169.83(12) 2_556
O5 Mo1 O8 87.24(18) 2_556
O1 Mo1 O8 88.56(17) 2_556
N1 Mo1 O8 98.39(19) 2_556
O3 Mo1 O8 79.24(17) 2_556
O7 Mo2 O6 90.22(17) .
O7 Mo2 Mo1 93.55(13) .
O6 Mo2 Mo1 92.23(12) .
O7 Mo2 O4 173.53(19) .
O6 Mo2 O4 91.55(17) .
Mo1 Mo2 O4 92.61(14) .
O7 Mo2 O2 88.77(17) .
O6 Mo2 O2 177.90(16) .
Mo1 Mo2 O2 89.66(11) .
O4 Mo2 O2 89.26(16) .
C39 N2 C42 125.6(8) .
C40 C41 C42 120.9(9) .
C41 C40 C38 124.3(10) .
C37 C38 C39 114.9(9) .
C37 C38 C40 129.6(10) .
C39 C38 C40 115.5(10) .
O8 C42 N2 116.8(8) .
O8 C42 C41 127.7(8) .
N2 C42 C41 115.5(9) .
C42 O8 Mo1 153.7(5) 2_556

loop_
_geom_bond_atom_site_label_1
_geom_bond_atom_site_label_2
_geom_bond_distance
_geom_bond_site_symmetry_2
C1 O1 1.264(7) .
C1 O2 1.275(7) .
C1 C2 1.486(8) .
C2 C3 1.407(9) .
C2 C7 1.413(9) .
C3 C4 1.387(9) .
C3 C8 1.533(10) .
C4 C5 1.385(10) .
C5 C6 1.393(9) .
C5 C11 1.524(9) .
C6 C7 1.409(9) .
C7 C14 1.534(10) .
C8 C9 1.508(11) .
C8 C10 1.521(10) .
C11 C13 1.531(10) .
C11 C12 1.539(11) .
C14 C15 1.506(12) .
C14 C16 1.553(11) .
C17 O3 1.244(8) .
C17 O4 1.267(9) .
C17 C18 1.492(11) .
C18 F3A 1.300(11) .
C18 F2 1.306(9) .
C18 F3 1.349(9) .
C18 F1 1.357(9) .
C18 F1A 1.372(11) .
C18 F2A 1.373(11) .
C19 O5 1.257(8) .
C19 O6 1.284(8) .
C19 C20 1.502(9) .
C20 C21 1.389(10) .
C20 C25 1.399(9) .
C21 C22 1.423(9) .
C21 C26 1.514(10) .
C22 C23 1.377(10) .
C23 C24 1.393(10) .
C23 C29 1.501(9) .
C24 C25 1.395(9) .
C25 C32 1.513(10) .
C26 C28A 1.42(2) .
C26 C27 1.457(19) .
C26 C28 1.553(17) .
C26 C27A 1.63(2) .
C29 C31 1.511(11) .
C29 C30 1.522(10) .
C32 C33 1.531(11) .
C32 C34 1.539(11) .
C35 O7 1.306(8) .
C35 N1 1.361(9) .
C35 C36 1.464(10) .
C36 C37 1.326(11) .
C37 C38 1.357(12) .
C39 N1 1.324(10) .
C39 N2 1.369(10) .
C39 C38 1.442(12) .
O9 C46 1.56(4) .
O9 C43 1.63(4) .
C43 C44 1.34(2) .
C44 C45 1.56(3) .
C45 C46 1.39(2) .
O9A C46A 1.32(4) .
O9A C43A 1.49(3) .
C43A C44A 1.41(2) .
C44A C45A 1.59(3) .
C45A C46A 1.40(2) .
N1 Mo1 2.137(5) .
O1 Mo1 2.115(4) .
O2 Mo2 2.142(4) .
O3 Mo1 2.165(5) .
O4 Mo2 2.134(5) .
O5 Mo1 2.106(4) .
O6 Mo2 2.099(4) .
O7 Mo2 2.092(5) .
Mo1 Mo2 2.1060(8) .
Mo1 O8 2.476(5) 2_556
N2 C42 1.403(11) .
C41 C40 1.328(12) .
C41 C42 1.424(12) .
C40 C38 1.443(13) .
C42 O8 1.221(10) .
O8 Mo1 2.476(5) 2_556
